data_4517308
loop_
_publ_author_name
'Bhattacharjee, Jayeeta'
'Harinath, Adimulam'
'Bano, Kulsum'
'Panda, Tarun K.'

_publ_section_title
;
 Highly Chemoselective Hydroboration of Alkynes and Nitriles Catalyzed by
 Group 4 Metal Amidophosphine--Borane Complexes
;
_journal_issue 3
_journal_name_full 'ACS Omega'
_journal_page_first 1595
_journal_page_last 1606
_journal_paper_doi 10.1021/acsomega.9b03598
_journal_volume 5
_journal_year 2020
_chemical_formula_moiety 'C40 H40 B2 Cl0 N2 P2 Zr'
_chemical_formula_sum 'C40 H40 B2 Cl0 N2 P2 Zr'
_chemical_formula_weight 723.52
_space_group_crystal_system triclinic
_space_group_IT_number 2
_space_group_name_Hall '-P 1'
_space_group_name_H-M_alt 'P -1'
_atom_sites_solution_hydrogens geom
_audit_creation_method SHELXL-2016/6
_cell_angle_alpha 95.711(8)
_cell_angle_beta 101.515(7)
_cell_angle_gamma 101.049(8)
_cell_formula_units_Z 4
_cell_length_a 10.8835(10)
_cell_length_b 13.0462(14)
_cell_length_c 26.353(2)
_cell_measurement_reflns_used 12501
_cell_measurement_temperature 150(2)
_cell_measurement_theta_max 70.6569
_cell_measurement_theta_min 3.6699
_cell_volume 3561.4(6)
_computing_cell_refinement
'CrysAlisPro, Agilent Technologies,Version 1.171.35.19 (release 27-10-2011CrysAlis171 .NET)(compiled Oct 27'
_computing_data_collection
'CrysAlisPro, Agilent Technologies,Version 1.171.35.19 (release 27-10-2011CrysAlis171 .NET)(compiled Oct 27'
_computing_data_reduction
'CrysAlisPro, Agilent Technologies,Version 1.171.35.19 (release 27-10-2011CrysAlis171 .NET)(compiled Oct 27'
_computing_molecular_graphics 'ORTEP III & Olex 2.1'
_computing_publication_material WinGX
_computing_structure_refinement 'SHELXL-2016/6 (Sheldrick, 2016)'
_computing_structure_solution 'SHELXL-2016/6 (Sheldrick, 2016)'
_diffrn_ambient_temperature 150(2)
_diffrn_measured_fraction_theta_full 0.999
_diffrn_measured_fraction_theta_max 0.972
_diffrn_measurement_device_type 'SuperNova, Dual, Cu at zero, Eos'
_diffrn_radiation_type CuK\a
_diffrn_radiation_wavelength 1.54184
_diffrn_reflns_av_R_equivalents 0.0335
_diffrn_reflns_av_unetI/netI 0.0442
_diffrn_reflns_Laue_measured_fraction_full 0.999
_diffrn_reflns_Laue_measured_fraction_max 0.972
_diffrn_reflns_limit_h_max 13
_diffrn_reflns_limit_h_min -13
_diffrn_reflns_limit_k_max 15
_diffrn_reflns_limit_k_min -11
_diffrn_reflns_limit_l_max 32
_diffrn_reflns_limit_l_min -30
_diffrn_reflns_number 27809
_diffrn_reflns_point_group_measured_fraction_full 0.999
_diffrn_reflns_point_group_measured_fraction_max 0.972
_diffrn_reflns_theta_full 67.684
_diffrn_reflns_theta_max 71.155
_diffrn_reflns_theta_min 3.665
_diffrn_source 'SuperNova (Cu) X-ray Source'
_exptl_absorpt_coefficient_mu 3.607
_exptl_absorpt_correction_T_max 1.00000
_exptl_absorpt_correction_T_min 0.78286
_exptl_absorpt_correction_type multi-scan
_exptl_crystal_colour colorless
_exptl_crystal_density_diffrn 1.349
_exptl_crystal_description plates
_exptl_crystal_F_000 1496
_exptl_crystal_size_max 0.32
_exptl_crystal_size_mid 0.29
_exptl_crystal_size_min 0.26
_refine_diff_density_max 0.373
_refine_diff_density_min -0.878
_refine_diff_density_rms 0.066
_refine_ls_extinction_method none
_refine_ls_goodness_of_fit_ref 1.027
_refine_ls_hydrogen_treatment constr
_refine_ls_matrix_type full
_refine_ls_number_parameters 851
_refine_ls_number_reflns 13413
_refine_ls_number_restraints 0
_refine_ls_restrained_S_all 1.027
_refine_ls_R_factor_all 0.0399
_refine_ls_R_factor_gt 0.0341
_refine_ls_shift/su_max 0.002
_refine_ls_shift/su_mean 0.000
_refine_ls_structure_factor_coef Fsqd
_refine_ls_weighting_details 'w=1/[\s^2^(Fo^2^)+(0.0401P)^2^+1.7519P] where P=(Fo^2^+2Fc^2^)/3'
_refine_ls_weighting_scheme calc
_refine_ls_wR_factor_gt 0.0849
_refine_ls_wR_factor_ref 0.0890
_reflns_Friedel_coverage 0.000
_reflns_number_gt 11839
_reflns_number_total 13413
_reflns_threshold_expression 'I > 2\s(I)'
_cod_data_source_file ao9b03598_si_002.cif
_cod_data_source_block 3534
_cod_depositor_comments
;Adding full bibliography for 4517307--4517309.cif.

 Adding full bibliography for 4517307--4517309.cif.
;
_cod_original_cell_volume 3561.5(6)
_cod_database_code 4517308
_shelx_shelxl_version_number 2016/6
_shelx_space_group_comment
;
The symmetry employed for this shelxl refinement is uniquely defined
by the following loop, which should always be used as a source of
symmetry information in preference to the above space-group names.
They are only intended as comments.
;

loop_
_space_group_symop_operation_xyz
'x, y, z'
'-x, -y, -z'

loop_
_atom_site_label
_atom_site_type_symbol
_atom_site_fract_x
_atom_site_fract_y
_atom_site_fract_z
_atom_site_U_iso_or_equiv
_atom_site_adp_type
_atom_site_occupancy
_atom_site_site_symmetry_order
_atom_site_calc_flag
_atom_site_refinement_flags_posn
_atom_site_refinement_flags_adp
Zr1 Zr 0.23468(2) 0.71485(2) 0.15147(2) 0.02370(6) Uani 1 1 d . .
P1 P 0.52691(6) 0.62925(5) 0.18125(2) 0.02301(12) Uani 1 1 d . .
P2 P 0.18697(6) 0.87778(5) 0.06339(2) 0.02334(12) Uani 1 1 d . .
C19 C 0.2644(2) 1.01696(19) 0.07938(9) 0.0251(5) Uani 1 1 d . .
N1 N 0.43638(19) 0.69735(15) 0.14500(8) 0.0232(4) Uani 1 1 d . .
N2 N 0.28565(18) 0.80518(15) 0.08935(8) 0.0230(4) Uani 1 1 d . .
C14 C 0.6796(3) 0.4900(2) 0.15451(11) 0.0323(6) Uani 1 1 d . .
H14 H 0.727822 0.510269 0.188635 0.039 Uiso 1 1 calc R U
C6 C 0.6066(2) 0.75062(19) 0.09466(10) 0.0269(5) Uani 1 1 d . .
H6 H 0.663284 0.718215 0.115230 0.032 Uiso 1 1 calc R U
B2 B 0.0390(3) 0.8415(3) 0.09252(12) 0.0318(6) Uani 1 1 d . .
H2A H 0.056115 0.796810 0.118737 0.048 Uiso 1 1 calc R U
H2B H -0.033121 0.804810 0.065327 0.048 Uiso 1 1 calc R U
H2C H 0.019936 0.904587 0.108081 0.048 Uiso 1 1 calc R U
C30 C 0.1716(3) 0.9200(2) -0.04157(10) 0.0313(5) Uani 1 1 d . .
H30 H 0.209805 0.990077 -0.028200 0.038 Uiso 1 1 calc R U
C3 C 0.4442(2) 0.85349(19) 0.03492(9) 0.0257(5) Uani 1 1 d . .
H3 H 0.390503 0.889786 0.015417 0.031 Uiso 1 1 calc R U
C25 C 0.1448(2) 0.8475(2) -0.00768(10) 0.0266(5) Uani 1 1 d . .
C7 C 0.6712(2) 0.7233(2) 0.21983(10) 0.0281(5) Uani 1 1 d . .
C2 C 0.4043(2) 0.80325(18) 0.07513(9) 0.0231(5) Uani 1 1 d . .
C21 C 0.4421(3) 1.1559(2) 0.12689(10) 0.0334(6) Uani 1 1 d . .
H21 H 0.523643 1.177176 0.148666 0.040 Uiso 1 1 calc R U
C40 C 0.2057(3) 0.5177(2) 0.12310(11) 0.0329(6) Uani 1 1 d . .
H40 H 0.278895 0.490075 0.124754 0.040 Uiso 1 1 calc R U
C12 C 0.6855(3) 0.8311(2) 0.21683(11) 0.0359(6) Uani 1 1 d . .
H12 H 0.624364 0.854414 0.193491 0.043 Uiso 1 1 calc R U
C20 C 0.3869(2) 1.0490(2) 0.11177(9) 0.0283(5) Uani 1 1 d . .
H20 H 0.431908 0.998807 0.123322 0.034 Uiso 1 1 calc R U
C13 C 0.5765(2) 0.53640(19) 0.13655(9) 0.0259(5) Uani 1 1 d . .
C22 C 0.3749(3) 1.2306(2) 0.10934(11) 0.0354(6) Uani 1 1 d . .
H22 H 0.412130 1.302062 0.119179 0.042 Uiso 1 1 calc R U
C26 C 0.0857(2) 0.7431(2) -0.02850(10) 0.0308(5) Uani 1 1 d . .
H26 H 0.066093 0.694303 -0.006298 0.037 Uiso 1 1 calc R U
C27 C 0.0561(3) 0.7116(2) -0.08228(11) 0.0349(6) Uani 1 1 d . .
H27 H 0.016973 0.641749 -0.095900 0.042 Uiso 1 1 calc R U
C4 C 0.5627(2) 0.8501(2) 0.02359(10) 0.0281(5) Uani 1 1 d . .
H4 H 0.586609 0.881162 -0.004249 0.034 Uiso 1 1 calc R U
C18 C 0.5055(3) 0.5048(2) 0.08520(10) 0.0297(5) Uani 1 1 d . .
H18 H 0.437032 0.535305 0.072624 0.036 Uiso 1 1 calc R U
C24 C 0.1967(3) 1.0928(2) 0.06244(10) 0.0300(5) Uani 1 1 d . .
H24 H 0.114314 1.071900 0.041310 0.036 Uiso 1 1 calc R U
C8 C 0.7635(3) 0.6913(2) 0.25655(10) 0.0378(6) Uani 1 1 d . .
H8 H 0.755272 0.620243 0.260076 0.045 Uiso 1 1 calc R U
C17 C 0.5369(3) 0.4280(2) 0.05291(10) 0.0351(6) Uani 1 1 d . .
H17 H 0.488594 0.406730 0.018853 0.042 Uiso 1 1 calc R U
C1 C 0.4850(2) 0.74837(18) 0.10518(9) 0.0233(5) Uani 1 1 d . .
C5 C 0.6448(2) 0.8002(2) 0.05419(10) 0.0286(5) Uani 1 1 d . .
H5 H 0.725634 0.799651 0.047711 0.034 Uiso 1 1 calc R U
C36 C 0.1413(3) 0.5555(2) 0.07928(11) 0.0368(6) Uani 1 1 d . .
H36 H 0.164896 0.558531 0.047348 0.044 Uiso 1 1 calc R U
C10 C 0.8801(3) 0.8717(3) 0.28385(13) 0.0519(8) Uani 1 1 d . .
H10 H 0.948997 0.920881 0.305129 0.062 Uiso 1 1 calc R U
C37 C 0.0349(3) 0.5877(2) 0.09298(12) 0.0425(7) Uani 1 1 d . .
H37 H -0.025958 0.614376 0.071263 0.051 Uiso 1 1 calc R U
C16 C 0.6390(3) 0.3830(2) 0.07087(12) 0.0398(7) Uani 1 1 d . .
H16 H 0.660047 0.331994 0.048933 0.048 Uiso 1 1 calc R U
C29 C 0.1412(3) 0.8876(2) -0.09551(11) 0.0371(6) Uani 1 1 d . .
H29 H 0.159175 0.936160 -0.118015 0.045 Uiso 1 1 calc R U
C11 C 0.7894(3) 0.9037(3) 0.24817(13) 0.0477(8) Uani 1 1 d . .
H11 H 0.798139 0.975001 0.245071 0.057 Uiso 1 1 calc R U
C28 C 0.0845(3) 0.7834(2) -0.11553(11) 0.0357(6) Uani 1 1 d . .
H28 H 0.065407 0.761814 -0.151456 0.043 Uiso 1 1 calc R U
C23 C 0.2528(3) 1.1996(2) 0.07725(11) 0.0345(6) Uani 1 1 d . .
H23 H 0.208418 1.250155 0.065627 0.041 Uiso 1 1 calc R U
C32 C 0.3655(3) 0.7840(2) 0.24442(11) 0.0405(7) Uani 1 1 d . .
H32 H 0.442407 0.762758 0.254892 0.049 Uiso 1 1 calc R U
C39 C 0.1414(3) 0.5284(2) 0.16365(11) 0.0357(6) Uani 1 1 d . .
H39 H 0.164497 0.509620 0.196799 0.043 Uiso 1 1 calc R U
C9 C 0.8669(3) 0.7651(3) 0.28754(12) 0.0487(8) Uani 1 1 d . .
H9 H 0.928357 0.742717 0.311172 0.058 Uiso 1 1 calc R U
C31 C 0.3508(3) 0.8737(2) 0.22131(11) 0.0453(7) Uani 1 1 d . .
H31 H 0.416674 0.923028 0.214143 0.054 Uiso 1 1 calc R U
C15 C 0.7100(3) 0.4142(2) 0.12165(12) 0.0389(6) Uani 1 1 d . .
H15 H 0.778836 0.383742 0.133796 0.047 Uiso 1 1 calc R U
C38 C 0.0362(3) 0.5725(2) 0.14545(13) 0.0419(7) Uani 1 1 d . .
H38 H -0.022410 0.588969 0.164513 0.050 Uiso 1 1 calc R U
C33 C 0.2457(4) 0.7318(3) 0.24908(11) 0.0497(8) Uani 1 1 d . .
H33 H 0.227753 0.670291 0.263768 0.060 Uiso 1 1 calc R U
B1 B 0.4610(3) 0.5414(3) 0.22970(13) 0.0364(7) Uani 1 1 d . .
H1A H 0.428849 0.583220 0.253949 0.055 Uiso 1 1 calc R U
H1B H 0.528854 0.513166 0.248533 0.055 Uiso 1 1 calc R U
H1C H 0.392834 0.484528 0.210477 0.055 Uiso 1 1 calc R U
C34 C 0.1561(3) 0.7896(3) 0.22736(13) 0.0606(11) Uani 1 1 d . .
H34 H 0.067772 0.772465 0.224471 0.073 Uiso 1 1 calc R U
C35 C 0.2248(4) 0.8773(3) 0.21103(12) 0.0537(9) Uani 1 1 d . .
H35 H 0.189859 0.929442 0.195639 0.064 Uiso 1 1 calc R U
Zr2 Zr 0.71369(2) 0.26426(2) 0.34913(2) 0.02305(6) Uani 1 1 d . .
P3 P 0.67960(6) 0.08720(5) 0.42950(2) 0.02705(13) Uani 1 1 d . .
P4 P 1.01281(6) 0.34795(5) 0.31513(2) 0.02315(12) Uani 1 1 d . .
N4 N 0.92178(18) 0.26521(15) 0.34456(7) 0.0223(4) Uani 1 1 d . .
C42 C 0.9773(2) 0.18652(19) 0.36947(9) 0.0229(5) Uani 1 1 d . .
N3 N 0.77392(19) 0.13794(16) 0.39226(8) 0.0258(4) Uani 1 1 d . .
C59 C 1.0745(2) 0.26741(19) 0.26930(9) 0.0244(5) Uani 1 1 d . .
C70 C 1.1634(3) 0.4107(2) 0.41803(10) 0.0320(6) Uani 1 1 d . .
H70 H 1.100126 0.363260 0.427883 0.038 Uiso 1 1 calc R U
C47 C 0.6645(2) -0.0553(2) 0.42674(10) 0.0290(5) Uani 1 1 d . .
C65 C 1.1517(2) 0.42336(19) 0.36525(10) 0.0277(5) Uani 1 1 d . .
C45 C 1.0685(2) 0.0245(2) 0.41772(11) 0.0327(6) Uani 1 1 d . .
H45 H 1.097745 -0.030058 0.433092 0.039 Uiso 1 1 calc R U
C63 C 1.0563(3) 0.0999(2) 0.21735(10) 0.0308(5) Uani 1 1 d . .
H63 H 1.016031 0.029101 0.207235 0.037 Uiso 1 1 calc R U
C64 C 1.0146(2) 0.1612(2) 0.25325(9) 0.0277(5) Uani 1 1 d . .
H64 H 0.945830 0.131486 0.266933 0.033 Uiso 1 1 calc R U
C44 C 1.1464(2) 0.0910(2) 0.39411(10) 0.0298(5) Uani 1 1 d . .
H44 H 1.228771 0.081624 0.393618 0.036 Uiso 1 1 calc R U
C46 C 0.9463(2) 0.0394(2) 0.41839(10) 0.0319(6) Uani 1 1 d . .
H46 H 0.894548 -0.004228 0.435227 0.038 Uiso 1 1 calc R U
C53 C 0.7454(2) 0.1444(2) 0.49772(10) 0.0297(5) Uani 1 1 d . .
C54 C 0.8699(3) 0.2051(2) 0.51454(11) 0.0335(6) Uani 1 1 d . .
H54 H 0.924316 0.212065 0.491425 0.040 Uiso 1 1 calc R U
C75 C 0.6200(3) 0.1273(2) 0.26811(11) 0.0430(7) Uani 1 1 d . .
H75 H 0.636219 0.060218 0.270106 0.052 Uiso 1 1 calc R U
C43 C 1.1021(2) 0.17214(19) 0.37101(9) 0.0251(5) Uani 1 1 d . .
H43 H 1.156651 0.217993 0.356218 0.030 Uiso 1 1 calc R U
C58 C 0.6656(3) 0.1341(2) 0.53320(11) 0.0374(6) Uani 1 1 d . .
H58 H 0.582203 0.093938 0.522344 0.045 Uiso 1 1 calc R U
C66 C 1.2470(3) 0.4980(2) 0.35226(11) 0.0361(6) Uani 1 1 d . .
H66 H 1.239581 0.509934 0.317682 0.043 Uiso 1 1 calc R U
C77 C 0.8143(3) 0.3977(2) 0.43227(10) 0.0385(6) Uani 1 1 d . .
H77 H 0.881508 0.383957 0.456637 0.046 Uiso 1 1 calc R U
C68 C 1.3634(3) 0.5396(2) 0.44190(12) 0.0445(7) Uani 1 1 d . .
H68 H 1.434214 0.577233 0.467248 0.053 Uiso 1 1 calc R U
C61 C 1.2171(3) 0.2490(2) 0.21122(10) 0.0322(6) Uani 1 1 d . .
H61 H 1.284468 0.278732 0.196764 0.039 Uiso 1 1 calc R U
C52 C 0.6838(3) -0.1044(2) 0.47119(11) 0.0329(6) Uani 1 1 d . .
H52 H 0.698769 -0.065008 0.504093 0.040 Uiso 1 1 calc R U
C60 C 1.1761(2) 0.3101(2) 0.24749(10) 0.0288(5) Uani 1 1 d . .
H60 H 1.216820 0.380794 0.257554 0.035 Uiso 1 1 calc R U
C78 C 0.8269(3) 0.4533(2) 0.38992(11) 0.0349(6) Uani 1 1 d . .
H78 H 0.903761 0.482341 0.381380 0.042 Uiso 1 1 calc R U
C41 C 0.8993(2) 0.11916(19) 0.39415(9) 0.0250(5) Uani 1 1 d . .
C62 C 1.1579(3) 0.1433(2) 0.19631(10) 0.0323(6) Uani 1 1 d . .
H62 H 1.186228 0.101660 0.172272 0.039 Uiso 1 1 calc R U
C67 C 1.3519(3) 0.5543(2) 0.39009(13) 0.0441(7) Uani 1 1 d . .
H67 H 1.415075 0.602436 0.380561 0.053 Uiso 1 1 calc R U
C55 C 0.9128(3) 0.2552(2) 0.56585(12) 0.0417(7) Uani 1 1 d . .
H55 H 0.995749 0.296192 0.576894 0.050 Uiso 1 1 calc R U
C71 C 0.6964(3) 0.2126(2) 0.25237(10) 0.0362(6) Uani 1 1 d . .
H71 H 0.771713 0.211096 0.240984 0.043 Uiso 1 1 calc R U
C73 C 0.5283(3) 0.2693(3) 0.27380(11) 0.0438(7) Uani 1 1 d . .
H73 H 0.472408 0.312480 0.279881 0.053 Uiso 1 1 calc R U
C79 C 0.7037(3) 0.4573(2) 0.36278(12) 0.0419(7) Uani 1 1 d . .
H79 H 0.683894 0.490016 0.333334 0.050 Uiso 1 1 calc R U
C48 C 0.6389(3) -0.1151(2) 0.37744(11) 0.0373(6) Uani 1 1 d . .
H48 H 0.622963 -0.083312 0.347440 0.045 Uiso 1 1 calc R U
C72 C 0.6405(3) 0.2995(2) 0.25671(10) 0.0383(6) Uani 1 1 d . .
H72 H 0.672806 0.366392 0.249391 0.046 Uiso 1 1 calc R U
B3 B 0.5181(3) 0.1207(3) 0.40127(13) 0.0365(7) Uani 1 1 d . .
H3A H 0.531695 0.178003 0.381365 0.055 Uiso 1 1 calc R U
H3B H 0.479459 0.140955 0.429328 0.055 Uiso 1 1 calc R U
H3C H 0.462338 0.060063 0.378957 0.055 Uiso 1 1 calc R U
C80 C 0.6155(3) 0.4025(2) 0.38847(13) 0.0472(8) Uani 1 1 d . .
H80 H 0.526507 0.391714 0.378692 0.057 Uiso 1 1 calc R U
C69 C 1.2679(3) 0.4680(2) 0.45566(11) 0.0403(7) Uani 1 1 d . .
H69 H 1.274315 0.458435 0.490527 0.048 Uiso 1 1 calc R U
B4 B 0.9441(3) 0.4472(3) 0.27317(13) 0.0369(7) Uani 1 1 d . .
H4A H 0.882932 0.409019 0.242518 0.055 Uiso 1 1 calc R U
H4B H 1.012816 0.492205 0.262929 0.055 Uiso 1 1 calc R U
H4C H 0.902561 0.489238 0.293368 0.055 Uiso 1 1 calc R U
C49 C 0.6374(3) -0.2228(2) 0.37337(12) 0.0437(7) Uani 1 1 d . .
H49 H 0.621422 -0.262864 0.340579 0.052 Uiso 1 1 calc R U
C74 C 0.5133(3) 0.1637(3) 0.28033(11) 0.0473(8) Uani 1 1 d . .
H74 H 0.444990 0.123732 0.290908 0.057 Uiso 1 1 calc R U
C51 C 0.6808(3) -0.2116(2) 0.46687(12) 0.0423(7) Uani 1 1 d . .
H51 H 0.692903 -0.244148 0.496778 0.051 Uiso 1 1 calc R U
C56 C 0.8331(3) 0.2447(3) 0.60053(12) 0.0467(8) Uani 1 1 d . .
H56 H 0.862234 0.278926 0.634760 0.056 Uiso 1 1 calc R U
C76 C 0.6858(3) 0.3670(2) 0.43162(12) 0.0445(7) Uani 1 1 d . .
H76 H 0.651297 0.329287 0.455507 0.053 Uiso 1 1 calc R U
C50 C 0.6597(3) -0.2702(2) 0.41809(13) 0.0436(7) Uani 1 1 d . .
H50 H 0.660576 -0.341676 0.415270 0.052 Uiso 1 1 calc R U
C57 C 0.7100(3) 0.1834(3) 0.58451(12) 0.0470(8) Uani 1 1 d . .
H57 H 0.656999 0.175111 0.608124 0.056 Uiso 1 1 calc R U

loop_
_atom_site_aniso_label
_atom_site_aniso_U_11
_atom_site_aniso_U_22
_atom_site_aniso_U_33
_atom_site_aniso_U_23
_atom_site_aniso_U_13
_atom_site_aniso_U_12
Zr1 0.02491(11) 0.02145(11) 0.02586(11) 0.00591(8) 0.00767(8) 0.00435(8)
P1 0.0254(3) 0.0204(3) 0.0244(3) 0.0064(2) 0.0054(2) 0.0064(2)
P2 0.0227(3) 0.0221(3) 0.0258(3) 0.0063(2) 0.0046(2) 0.0057(2)
C19 0.0285(12) 0.0238(12) 0.0257(12) 0.0055(9) 0.0104(10) 0.0066(10)
N1 0.0244(10) 0.0208(10) 0.0257(10) 0.0076(8) 0.0052(8) 0.0060(8)
N2 0.0229(10) 0.0215(10) 0.0266(10) 0.0075(8) 0.0075(8) 0.0057(8)
C14 0.0349(14) 0.0292(13) 0.0340(14) 0.0054(11) 0.0073(11) 0.0098(11)
C6 0.0257(12) 0.0248(12) 0.0327(13) 0.0088(10) 0.0067(10) 0.0090(10)
B2 0.0266(14) 0.0340(16) 0.0389(16) 0.0139(13) 0.0106(12) 0.0085(12)
C30 0.0327(13) 0.0272(13) 0.0307(13) 0.0050(10) 0.0021(11) 0.0029(11)
C3 0.0251(12) 0.0257(12) 0.0266(12) 0.0076(10) 0.0050(9) 0.0053(10)
C25 0.0221(11) 0.0283(13) 0.0293(12) 0.0050(10) 0.0020(9) 0.0081(10)
C7 0.0262(12) 0.0306(13) 0.0265(12) 0.0007(10) 0.0060(10) 0.0051(10)
C2 0.0236(11) 0.0195(11) 0.0251(11) 0.0019(9) 0.0051(9) 0.0029(9)
C21 0.0360(14) 0.0314(14) 0.0297(13) 0.0005(11) 0.0083(11) 0.0009(11)
C40 0.0319(14) 0.0235(13) 0.0415(15) 0.0042(11) 0.0076(11) 0.0024(11)
C12 0.0320(14) 0.0327(14) 0.0410(15) 0.0018(12) 0.0084(12) 0.0037(12)
C20 0.0324(13) 0.0259(13) 0.0268(12) 0.0056(10) 0.0067(10) 0.0059(11)
C13 0.0292(12) 0.0211(12) 0.0290(12) 0.0070(10) 0.0090(10) 0.0048(10)
C22 0.0492(17) 0.0229(13) 0.0359(14) 0.0020(11) 0.0209(13) 0.0016(12)
C26 0.0322(13) 0.0269(13) 0.0332(13) 0.0075(11) 0.0063(11) 0.0059(11)
C27 0.0348(14) 0.0280(14) 0.0379(15) -0.0013(11) 0.0013(11) 0.0072(12)
C4 0.0301(13) 0.0273(13) 0.0286(12) 0.0078(10) 0.0117(10) 0.0029(10)
C18 0.0329(13) 0.0248(13) 0.0305(13) 0.0064(10) 0.0051(10) 0.0053(11)
C24 0.0305(13) 0.0296(13) 0.0333(13) 0.0065(11) 0.0103(11) 0.0105(11)
C8 0.0365(15) 0.0457(17) 0.0309(14) 0.0033(12) 0.0033(11) 0.0138(13)
C17 0.0439(16) 0.0297(14) 0.0281(13) 0.0016(11) 0.0079(11) 0.0009(12)
C1 0.0244(12) 0.0186(11) 0.0266(12) 0.0036(9) 0.0069(9) 0.0026(9)
C5 0.0243(12) 0.0275(13) 0.0370(14) 0.0078(11) 0.0122(10) 0.0053(10)
C36 0.0455(16) 0.0261(13) 0.0343(14) 0.0045(11) 0.0091(12) -0.0034(12)
C10 0.0335(16) 0.061(2) 0.0472(18) -0.0180(16) 0.0042(13) -0.0055(15)
C37 0.0344(15) 0.0282(14) 0.0549(18) 0.0075(13) -0.0076(13) 0.0002(12)
C16 0.0507(17) 0.0291(14) 0.0437(16) 0.0000(12) 0.0213(14) 0.0101(13)
C29 0.0398(15) 0.0392(16) 0.0310(14) 0.0116(12) 0.0028(11) 0.0072(13)
C11 0.0400(17) 0.0390(17) 0.0570(19) -0.0089(14) 0.0117(14) -0.0014(14)
C28 0.0354(14) 0.0406(16) 0.0288(13) 0.0007(11) -0.0002(11) 0.0124(12)
C23 0.0449(16) 0.0283(14) 0.0395(15) 0.0116(11) 0.0201(12) 0.0163(12)
C32 0.0486(17) 0.0450(17) 0.0285(14) -0.0011(12) 0.0055(12) 0.0182(14)
C39 0.0419(15) 0.0261(13) 0.0360(14) 0.0070(11) 0.0083(12) -0.0010(12)
C9 0.0326(15) 0.077(2) 0.0325(15) -0.0014(15) -0.0015(12) 0.0168(16)
C31 0.067(2) 0.0313(15) 0.0316(15) -0.0023(12) 0.0107(14) -0.0009(15)
C15 0.0378(15) 0.0330(15) 0.0487(17) 0.0043(13) 0.0127(13) 0.0126(12)
C38 0.0350(15) 0.0299(14) 0.0608(19) 0.0050(13) 0.0185(14) -0.0005(12)
C33 0.079(2) 0.0370(17) 0.0307(15) 0.0051(12) 0.0192(15) -0.0013(16)
B1 0.0408(17) 0.0367(17) 0.0377(17) 0.0183(14) 0.0132(14) 0.0118(14)
C34 0.0359(17) 0.095(3) 0.0455(19) -0.0227(19) 0.0158(14) 0.0111(18)
C35 0.079(3) 0.0453(19) 0.0410(17) -0.0018(14) 0.0066(16) 0.0359(19)
Zr2 0.02359(11) 0.02291(11) 0.02345(10) 0.00408(8) 0.00447(8) 0.00742(8)
P3 0.0232(3) 0.0300(3) 0.0278(3) 0.0087(3) 0.0061(2) 0.0026(3)
P4 0.0258(3) 0.0207(3) 0.0242(3) 0.0059(2) 0.0070(2) 0.0054(2)
N4 0.0235(10) 0.0216(10) 0.0230(10) 0.0060(8) 0.0060(8) 0.0052(8)
C42 0.0252(12) 0.0235(12) 0.0192(11) 0.0033(9) 0.0026(9) 0.0058(10)
N3 0.0228(10) 0.0269(11) 0.0292(11) 0.0094(8) 0.0057(8) 0.0060(8)
C59 0.0280(12) 0.0243(12) 0.0225(11) 0.0055(9) 0.0068(9) 0.0070(10)
C70 0.0337(14) 0.0295(14) 0.0313(13) 0.0005(11) 0.0079(11) 0.0043(11)
C47 0.0257(12) 0.0284(13) 0.0315(13) 0.0065(10) 0.0083(10) -0.0007(10)
C65 0.0300(13) 0.0220(12) 0.0294(13) -0.0014(10) 0.0064(10) 0.0042(10)
C45 0.0288(13) 0.0294(13) 0.0405(15) 0.0131(11) 0.0006(11) 0.0109(11)
C63 0.0393(14) 0.0249(13) 0.0281(13) 0.0027(10) 0.0065(11) 0.0085(11)
C64 0.0301(13) 0.0277(13) 0.0267(12) 0.0070(10) 0.0083(10) 0.0055(10)
C44 0.0249(12) 0.0319(14) 0.0336(13) 0.0064(11) 0.0041(10) 0.0100(11)
C46 0.0257(13) 0.0312(14) 0.0394(14) 0.0164(11) 0.0057(11) 0.0032(11)
C53 0.0319(13) 0.0267(13) 0.0315(13) 0.0083(10) 0.0051(10) 0.0090(11)
C54 0.0341(14) 0.0299(14) 0.0344(14) 0.0083(11) 0.0027(11) 0.0048(11)
C75 0.065(2) 0.0290(14) 0.0280(14) -0.0016(11) -0.0068(13) 0.0127(14)
C43 0.0246(12) 0.0273(12) 0.0238(11) 0.0063(10) 0.0065(9) 0.0045(10)
C58 0.0351(14) 0.0403(16) 0.0385(15) 0.0057(12) 0.0113(12) 0.0092(13)
C66 0.0398(15) 0.0295(14) 0.0376(15) 0.0019(11) 0.0129(12) 0.0014(12)
C77 0.0540(18) 0.0315(15) 0.0270(13) -0.0049(11) 0.0040(12) 0.0123(13)
C68 0.0364(16) 0.0387(16) 0.0485(18) -0.0132(13) 0.0027(13) 0.0013(13)
C61 0.0290(13) 0.0414(15) 0.0279(13) 0.0076(11) 0.0094(10) 0.0069(12)
C52 0.0335(14) 0.0306(14) 0.0327(14) 0.0058(11) 0.0074(11) 0.0016(11)
C60 0.0292(13) 0.0287(13) 0.0279(12) 0.0056(10) 0.0062(10) 0.0040(11)
C78 0.0416(15) 0.0248(13) 0.0389(15) -0.0024(11) 0.0130(12) 0.0081(12)
C41 0.0224(11) 0.0263(12) 0.0248(12) 0.0051(10) 0.0020(9) 0.0045(10)
C62 0.0371(14) 0.0342(14) 0.0294(13) 0.0020(11) 0.0107(11) 0.0150(12)
C67 0.0384(16) 0.0322(15) 0.0564(19) -0.0045(13) 0.0170(14) -0.0064(13)
C55 0.0415(16) 0.0360(16) 0.0409(16) 0.0049(12) -0.0036(13) 0.0063(13)
C71 0.0338(14) 0.0509(18) 0.0214(12) -0.0004(11) -0.0009(10) 0.0135(13)
C73 0.0362(15) 0.057(2) 0.0369(15) 0.0024(14) -0.0037(12) 0.0206(15)
C79 0.0595(19) 0.0295(15) 0.0383(15) 0.0012(12) 0.0053(14) 0.0214(14)
C48 0.0372(15) 0.0417(16) 0.0291(13) 0.0038(12) 0.0072(11) -0.0004(13)
C72 0.0482(17) 0.0366(15) 0.0276(13) 0.0076(11) -0.0015(12) 0.0123(13)
B3 0.0264(15) 0.0433(18) 0.0409(17) 0.0138(14) 0.0078(13) 0.0056(13)
C80 0.0350(15) 0.0381(17) 0.067(2) -0.0144(15) 0.0122(14) 0.0149(13)
C69 0.0460(17) 0.0378(16) 0.0329(14) -0.0036(12) 0.0048(12) 0.0079(13)
B4 0.0406(17) 0.0357(17) 0.0410(17) 0.0194(14) 0.0126(14) 0.0137(14)
C49 0.0425(17) 0.0406(17) 0.0418(16) -0.0074(13) 0.0111(13) -0.0011(14)
C74 0.0337(15) 0.067(2) 0.0288(14) 0.0037(14) -0.0011(12) -0.0085(15)
C51 0.0427(16) 0.0349(16) 0.0473(17) 0.0107(13) 0.0085(13) 0.0028(13)
C56 0.056(2) 0.0477(18) 0.0340(15) -0.0053(13) 0.0006(14) 0.0220(16)
C76 0.061(2) 0.0365(16) 0.0397(16) -0.0037(13) 0.0253(15) 0.0096(15)
C50 0.0397(16) 0.0301(15) 0.0574(19) -0.0008(13) 0.0112(14) 0.0018(13)
C57 0.0523(19) 0.057(2) 0.0374(16) 0.0034(14) 0.0156(14) 0.0215(16)

loop_
_atom_type_symbol
_atom_type_description
_atom_type_scat_dispersion_real
_atom_type_scat_dispersion_imag
_atom_type_scat_source
C C 0.0181 0.0091 'International Tables Vol C Tables 4.2.6.8 and 6.1.1.4'
H H 0.0000 0.0000 'International Tables Vol C Tables 4.2.6.8 and 6.1.1.4'
B B 0.0090 0.0039 'International Tables Vol C Tables 4.2.6.8 and 6.1.1.4'
Cl Cl 0.3639 0.7018 'International Tables Vol C Tables 4.2.6.8 and 6.1.1.4'
Zr Zr -0.1862 2.2449 'International Tables Vol C Tables 4.2.6.8 and 6.1.1.4'
O O 0.0492 0.0322 'International Tables Vol C Tables 4.2.6.8 and 6.1.1.4'
P P 0.2955 0.4335 'International Tables Vol C Tables 4.2.6.8 and 6.1.1.4'
N N 0.0311 0.0180 'International Tables Vol C Tables 4.2.6.8 and 6.1.1.4'

loop_
_geom_angle_atom_site_label_1
_geom_angle_atom_site_label_2
_geom_angle_atom_site_label_3
_geom_angle
N2 Zr1 N1 73.01(7)
N2 Zr1 C34 123.87(12)
N1 Zr1 C34 130.55(9)
N2 Zr1 C39 139.91(8)
N1 Zr1 C39 99.53(8)
C34 Zr1 C39 91.42(12)
N2 Zr1 C38 127.66(9)
N1 Zr1 C38 128.99(8)
C34 Zr1 C38 80.58(12)
C39 Zr1 C38 32.14(9)
N2 Zr1 C33 142.56(9)
N1 Zr1 C33 103.69(10)
C34 Zr1 C33 32.48(12)
C39 Zr1 C33 77.45(10)
C38 Zr1 C33 84.22(11)
N2 Zr1 C35 93.89(10)
N1 Zr1 C35 115.50(11)
C34 Zr1 C35 32.12(12)
C39 Zr1 C35 123.47(11)
C38 Zr1 C35 109.21(12)
C33 Zr1 C35 52.88(11)
N2 Zr1 C40 110.72(8)
N1 Zr1 C40 76.63(8)
C34 Zr1 C40 123.35(12)
C39 Zr1 C40 32.00(9)
C38 Zr1 C40 52.90(9)
C33 Zr1 C40 104.37(10)
C35 Zr1 C40 155.15(11)
N2 Zr1 C32 116.58(9)
N1 Zr1 C32 77.83(8)
C34 Zr1 C32 52.78(10)
C39 Zr1 C32 99.31(10)
C38 Zr1 C32 114.61(10)
C33 Zr1 C32 31.57(10)
C35 Zr1 C32 52.02(10)
C40 Zr1 C32 115.33(9)
N2 Zr1 C31 90.45(9)
N1 Zr1 C31 85.27(9)
C34 Zr1 C31 52.25(11)
C39 Zr1 C31 128.85(9)
C38 Zr1 C31 132.11(10)
C33 Zr1 C31 52.31(10)
C35 Zr1 C31 30.75(11)
C40 Zr1 C31 146.12(10)
C32 Zr1 C31 31.59(10)
N2 Zr1 C36 86.83(8)
N1 Zr1 C36 88.84(8)
C34 Zr1 C36 133.44(11)
C39 Zr1 C36 53.27(9)
C38 Zr1 C36 53.18(9)
C33 Zr1 C36 130.62(10)
C35 Zr1 C36 154.78(11)
C40 Zr1 C36 32.01(9)
C32 Zr1 C36 147.34(9)
C31 Zr1 C36 174.02(10)
N2 Zr1 C37 96.06(9)
N1 Zr1 C37 120.51(9)
C34 Zr1 C37 104.55(11)
C39 Zr1 C37 52.97(9)
C38 Zr1 C37 32.15(10)
C33 Zr1 C37 115.90(11)
C35 Zr1 C37 123.61(11)
C40 Zr1 C37 52.46(9)
C32 Zr1 C37 146.75(10)
C31 Zr1 C37 154.21(11)
C36 Zr1 C37 31.66(10)
N1 P1 C13 107.88(11)
N1 P1 C7 107.75(11)
C13 P1 C7 108.54(11)
N1 P1 B1 122.08(12)
C13 P1 B1 103.54(13)
C7 P1 B1 106.46(13)
N2 P2 C19 110.15(11)
N2 P2 C25 111.15(11)
C19 P2 C25 106.89(11)
N2 P2 B2 104.40(11)
C19 P2 B2 113.11(12)
C25 P2 B2 111.22(13)
C20 C19 C24 119.6(2)
C20 C19 P2 120.43(18)
C24 C19 P2 119.7(2)
C1 N1 P1 118.90(15)
C1 N1 Zr1 115.25(14)
P1 N1 Zr1 125.83(10)
C2 N2 P2 122.54(16)
C2 N2 Zr1 118.93(14)
P2 N2 Zr1 118.45(10)
C15 C14 C13 120.1(3)
C15 C14 H14 120.0
C13 C14 H14 120.0
C5 C6 C1 121.7(2)
C5 C6 H6 119.2
C1 C6 H6 119.2
P2 B2 H2A 109.5
P2 B2 H2B 109.5
H2A B2 H2B 109.5
P2 B2 H2C 109.5
H2A B2 H2C 109.5
H2B B2 H2C 109.5
C25 C30 C29 120.1(3)
C25 C30 H30 119.9
C29 C30 H30 119.9
C4 C3 C2 121.2(2)
C4 C3 H3 119.4
C2 C3 H3 119.4
C30 C25 C26 119.1(2)
C30 C25 P2 124.5(2)
C26 C25 P2 116.34(19)
C12 C7 C8 117.9(3)
C12 C7 P1 120.2(2)
C8 C7 P1 121.7(2)
C3 C2 C1 120.0(2)
C3 C2 N2 124.0(2)
C1 C2 N2 115.9(2)
C22 C21 C20 119.7(3)
C22 C21 H21 120.1
C20 C21 H21 120.1
C39 C40 C36 108.8(2)
C39 C40 Zr1 73.21(15)
C36 C40 Zr1 74.88(16)
C39 C40 H40 125.6
C36 C40 H40 125.6
Zr1 C40 H40 118.2
C11 C12 C7 120.9(3)
C11 C12 H12 119.5
C7 C12 H12 119.5
C21 C20 C19 120.2(2)
C21 C20 H20 119.9
C19 C20 H20 119.9
C18 C13 C14 119.0(2)
C18 C13 P1 120.31(19)
C14 C13 P1 120.52(19)
C23 C22 C21 120.5(3)
C23 C22 H22 119.7
C21 C22 H22 119.7
C27 C26 C25 120.3(2)
C27 C26 H26 119.8
C25 C26 H26 119.8
C28 C27 C26 120.3(3)
C28 C27 H27 119.9
C26 C27 H27 119.9
C5 C4 C3 119.3(2)
C5 C4 H4 120.4
C3 C4 H4 120.4
C17 C18 C13 120.1(2)
C17 C18 H18 119.9
C13 C18 H18 119.9
C23 C24 C19 119.9(2)
C23 C24 H24 120.0
C19 C24 H24 120.0
C9 C8 C7 120.4(3)
C9 C8 H8 119.8
C7 C8 H8 119.8
C16 C17 C18 120.5(3)
C16 C17 H17 119.7
C18 C17 H17 119.7
C6 C1 C2 117.7(2)
C6 C1 N1 125.6(2)
C2 C1 N1 116.7(2)
C4 C5 C6 120.1(2)
C4 C5 H5 119.9
C6 C5 H5 119.9
C37 C36 C40 107.1(2)
C37 C36 Zr1 74.32(17)
C40 C36 Zr1 73.11(16)
C37 C36 H36 126.5
C40 C36 H36 126.5
Zr1 C36 H36 118.2
C11 C10 C9 119.0(3)
C11 C10 H10 120.5
C9 C10 H10 120.5
C36 C37 C38 108.3(3)
C36 C37 Zr1 74.01(17)
C38 C37 Zr1 72.24(17)
C36 C37 H37 125.9
C38 C37 H37 125.9
Zr1 C37 H37 119.7
C17 C16 C15 119.7(3)
C17 C16 H16 120.2
C15 C16 H16 120.2
C28 C29 C30 120.1(3)
C28 C29 H29 120.0
C30 C29 H29 120.0
C10 C11 C12 120.9(3)
C10 C11 H11 119.6
C12 C11 H11 119.6
C27 C28 C29 120.1(3)
C27 C28 H28 120.0
C29 C28 H28 120.0
C22 C23 C24 120.0(2)
C22 C23 H23 120.0
C24 C23 H23 120.0
C33 C32 C31 108.1(3)
C33 C32 Zr1 73.56(17)
C31 C32 Zr1 74.76(17)
C33 C32 H32 125.9
C31 C32 H32 125.9
Zr1 C32 H32 117.7
C40 C39 C38 107.8(3)
C40 C39 Zr1 74.79(15)
C38 C39 Zr1 74.06(16)
C40 C39 H39 126.1
C38 C39 H39 126.1
Zr1 C39 H39 117.1
C8 C9 C10 121.0(3)
C8 C9 H9 119.5
C10 C9 H9 119.5
C35 C31 C32 108.8(3)
C35 C31 Zr1 73.58(19)
C32 C31 Zr1 73.65(17)
C35 C31 H31 125.6
C32 C31 H31 125.6
Zr1 C31 H31 119.0
C14 C15 C16 120.6(3)
C14 C15 H15 119.7
C16 C15 H15 119.7
C39 C38 C37 107.9(3)
C39 C38 Zr1 73.80(16)
C37 C38 Zr1 75.61(17)
C39 C38 H38 126.0
C37 C38 H38 126.0
Zr1 C38 H38 116.6
C32 C33 C34 107.2(3)
C32 C33 Zr1 74.87(17)
C34 C33 Zr1 72.71(17)
C32 C33 H33 126.4
C34 C33 H33 126.4
Zr1 C33 H33 118.1
P1 B1 H1A 109.5
P1 B1 H1B 109.5
H1A B1 H1B 109.5
P1 B1 H1C 109.5
H1A B1 H1C 109.5
H1B B1 H1C 109.5
C35 C34 C33 107.2(3)
C35 C34 Zr1 75.20(18)
C33 C34 Zr1 74.81(17)
C35 C34 H34 126.4
C33 C34 H34 126.4
Zr1 C34 H34 115.9
C31 C35 C34 108.7(3)
C31 C35 Zr1 75.67(18)
C34 C35 Zr1 72.69(18)
C31 C35 H35 125.7
C34 C35 H35 125.7
Zr1 C35 H35 117.9
N3 Zr2 N4 72.57(7)
N3 Zr2 C80 122.48(10)
N4 Zr2 C80 131.17(9)
N3 Zr2 C72 140.31(9)
N4 Zr2 C72 96.09(8)
C80 Zr2 C72 93.97(11)
N3 Zr2 C71 109.22(8)
N4 Zr2 C71 76.94(8)
C80 Zr2 C71 125.79(10)
C72 Zr2 C71 31.97(9)
N3 Zr2 C79 141.65(9)
N4 Zr2 C79 104.85(9)
C80 Zr2 C79 32.44(10)
C72 Zr2 C79 77.70(9)
C71 Zr2 C79 107.20(10)
N3 Zr2 C76 92.15(9)
N4 Zr2 C76 115.34(9)
C80 Zr2 C76 32.44(11)
C72 Zr2 C76 126.15(10)
C71 Zr2 C76 158.12(10)
C79 Zr2 C76 53.38(10)
N3 Zr2 C75 88.84(8)
N4 Zr2 C75 93.69(9)
C80 Zr2 C75 129.31(10)
C72 Zr2 C75 53.27(9)
C71 Zr2 C75 32.16(10)
C79 Zr2 C75 129.23(9)
C76 Zr2 C75 149.84(11)
N3 Zr2 C73 134.27(10)
N4 Zr2 C73 126.88(9)
C80 Zr2 C73 78.51(10)
C72 Zr2 C73 31.71(10)
C71 Zr2 C73 52.59(9)
C79 Zr2 C73 78.90(10)
C76 Zr2 C73 108.81(10)
C75 Zr2 C73 53.02(10)
N3 Zr2 C78 115.89(8)
N4 Zr2 C78 78.26(8)
C80 Zr2 C78 53.04(10)
C72 Zr2 C78 97.84(10)
C71 Zr2 C78 117.84(10)
C79 Zr2 C78 31.96(9)
C76 Zr2 C78 52.55(10)
C75 Zr2 C78 149.42(9)
C73 Zr2 C78 108.99(10)
N3 Zr2 C77 89.05(8)
N4 Zr2 C77 84.79(8)
C80 Zr2 C77 52.80(10)
C72 Zr2 C77 128.57(10)
C71 Zr2 C77 148.43(10)
C79 Zr2 C77 52.95(9)
C76 Zr2 C77 31.23(10)
C75 Zr2 C77 177.70(9)
C73 Zr2 C77 129.28(10)
C78 Zr2 C77 31.85(9)
N3 Zr2 C74 102.85(10)
N4 Zr2 C74 125.37(9)
C80 Zr2 C74 98.06(11)
C72 Zr2 C74 52.42(10)
C71 Zr2 C74 52.60(10)
C79 Zr2 C74 108.55(11)
C76 Zr2 C74 119.24(11)
C75 Zr2 C74 32.16(10)
C73 Zr2 C74 31.44(11)
C78 Zr2 C74 139.94(10)
C77 Zr2 C74 149.58(10)
N3 P3 C53 110.36(12)
N3 P3 C47 112.09(11)
C53 P3 C47 106.60(12)
N3 P3 B3 103.66(12)
C53 P3 B3 113.02(13)
C47 P3 B3 111.23(14)
N4 P4 C59 107.42(11)
N4 P4 C65 107.83(11)
C59 P4 C65 107.16(11)
N4 P4 B4 122.33(12)
C59 P4 B4 103.57(13)
C65 P4 B4 107.65(14)
C42 N4 P4 118.12(15)
C42 N4 Zr2 115.67(14)
P4 N4 Zr2 126.21(10)
C43 C42 C41 117.9(2)
C43 C42 N4 125.3(2)
C41 C42 N4 116.8(2)
C41 N3 P3 123.41(16)
C41 N3 Zr2 119.08(15)
P3 N3 Zr2 116.45(10)
C60 C59 C64 118.3(2)
C60 C59 P4 121.97(19)
C64 C59 P4 119.65(18)
C69 C70 C65 120.8(3)
C69 C70 H70 119.6
C65 C70 H70 119.6
C52 C47 C48 119.6(3)
C52 C47 P3 122.9(2)
C48 C47 P3 117.4(2)
C66 C65 C70 117.8(2)
C66 C65 P4 121.2(2)
C70 C65 P4 121.0(2)
C44 C45 C46 119.5(2)
C44 C45 H45 120.2
C46 C45 H45 120.2
C64 C63 C62 120.3(2)
C64 C63 H63 119.9
C62 C63 H63 119.9
C63 C64 C59 120.8(2)
C63 C64 H64 119.6
C59 C64 H64 119.6
C45 C44 C43 120.0(2)
C45 C44 H44 120.0
C43 C44 H44 120.0
C45 C46 C41 121.0(2)
C45 C46 H46 119.5
C41 C46 H46 119.5
C54 C53 C58 119.1(3)
C54 C53 P3 121.7(2)
C58 C53 P3 119.0(2)
C55 C54 C53 120.0(3)
C55 C54 H54 120.0
C53 C54 H54 120.0
C71 C75 C74 106.5(3)
C71 C75 Zr2 73.50(16)
C74 C75 Zr2 75.08(17)
C71 C75 H75 126.8
C74 C75 H75 126.8
Zr2 C75 H75 116.9
C44 C43 C42 121.6(2)
C44 C43 H43 119.2
C42 C43 H43 119.2
C57 C58 C53 120.4(3)
C57 C58 H58 119.8
C53 C58 H58 119.8
C67 C66 C65 121.0(3)
C67 C66 H66 119.5
C65 C66 H66 119.5
C76 C77 C78 108.5(3)
C76 C77 Zr2 73.36(17)
C78 C77 Zr2 73.70(15)
C76 C77 H77 125.8
C78 C77 H77 125.8
Zr2 C77 H77 119.0
C67 C68 C69 119.2(3)
C67 C68 H68 120.4
C69 C68 H68 120.4
C60 C61 C62 120.0(2)
C60 C61 H61 120.0
C62 C61 H61 120.0
C51 C52 C47 120.5(3)
C51 C52 H52 119.8
C47 C52 H52 119.8
C61 C60 C59 121.0(2)
C61 C60 H60 119.5
C59 C60 H60 119.5
C79 C78 C77 108.2(3)
C79 C78 Zr2 73.19(16)
C77 C78 Zr2 74.45(16)
C79 C78 H78 125.9
C77 C78 H78 125.9
Zr2 C78 H78 118.4
C46 C41 C42 119.9(2)
C46 C41 N3 124.3(2)
C42 C41 N3 115.8(2)
C63 C62 C61 119.7(2)
C63 C62 H62 120.1
C61 C62 H62 120.1
C68 C67 C66 120.5(3)
C68 C67 H67 119.7
C66 C67 H67 119.7
C56 C55 C54 120.4(3)
C56 C55 H55 119.8
C54 C55 H55 119.8
C72 C71 C75 108.5(3)
C72 C71 Zr2 73.68(15)
C75 C71 Zr2 74.34(16)
C72 C71 H71 125.7
C75 C71 H71 125.7
Zr2 C71 H71 118.1
C72 C73 C74 108.5(3)
C72 C73 Zr2 73.15(16)
C74 C73 Zr2 75.22(16)
C72 C73 H73 125.7
C74 C73 H73 125.7
Zr2 C73 H73 117.8
C78 C79 C80 107.1(3)
C78 C79 Zr2 74.85(15)
C80 C79 Zr2 72.66(16)
C78 C79 H79 126.4
C80 C79 H79 126.4
Zr2 C79 H79 118.1
C47 C48 C49 119.6(3)
C47 C48 H48 120.2
C49 C48 H48 120.2
C73 C72 C71 108.2(3)
C73 C72 Zr2 75.14(16)
C71 C72 Zr2 74.34(15)
C73 C72 H72 125.9
C71 C72 H72 125.9
Zr2 C72 H72 116.7
P3 B3 H3A 109.5
P3 B3 H3B 109.5
H3A B3 H3B 109.5
P3 B3 H3C 109.5
H3A B3 H3C 109.5
H3B B3 H3C 109.5
C79 C80 C76 108.0(3)
C79 C80 Zr2 74.90(15)
C76 C80 Zr2 75.11(16)
C79 C80 H80 126.0
C76 C80 H80 126.0
Zr2 C80 H80 116.1
C70 C69 C68 120.6(3)
C70 C69 H69 119.7
C68 C69 H69 119.7
P4 B4 H4A 109.5
P4 B4 H4B 109.5
H4A B4 H4B 109.5
P4 B4 H4C 109.5
H4A B4 H4C 109.5
H4B B4 H4C 109.5
C50 C49 C48 120.1(3)
C50 C49 H49 120.0
C48 C49 H49 120.0
C73 C74 C75 108.2(3)
C73 C74 Zr2 73.33(17)
C75 C74 Zr2 72.76(16)
C73 C74 H74 125.9
C75 C74 H74 125.9
Zr2 C74 H74 119.8
C50 C51 C52 119.9(3)
C50 C51 H51 120.0
C52 C51 H51 120.0
C55 C56 C57 120.1(3)
C55 C56 H56 120.0
C57 C56 H56 120.0
C77 C76 C80 108.2(3)
C77 C76 Zr2 75.40(16)
C80 C76 Zr2 72.45(16)
C77 C76 H76 125.9
C80 C76 H76 125.9
Zr2 C76 H76 118.2
C51 C50 C49 120.2(3)
C51 C50 H50 119.9
C49 C50 H50 119.9
C56 C57 C58 120.0(3)
C56 C57 H57 120.0
C58 C57 H57 120.0

loop_
_geom_bond_atom_site_label_1
_geom_bond_atom_site_label_2
_geom_bond_distance
Zr1 N2 2.2073(19)
Zr1 N1 2.2877(19)
Zr1 C34 2.509(3)
Zr1 C39 2.527(3)
Zr1 C38 2.531(3)
Zr1 C33 2.536(3)
Zr1 C35 2.541(3)
Zr1 C40 2.547(3)
Zr1 C32 2.553(3)
Zr1 C31 2.567(3)
Zr1 C36 2.570(3)
Zr1 C37 2.574(3)
P1 N1 1.6738(19)
P1 C13 1.835(2)
P1 C7 1.838(3)
P1 B1 1.949(3)
P2 N2 1.6565(19)
P2 C19 1.818(3)
P2 C25 1.821(3)
P2 B2 1.919(3)
C19 C20 1.394(4)
C19 C24 1.399(3)
N1 C1 1.432(3)
N2 C2 1.418(3)
C14 C15 1.381(4)
C14 C13 1.398(3)
C14 H14 0.9300
C6 C5 1.393(3)
C6 C1 1.401(3)
C6 H6 0.9300
B2 H2A 0.9600
B2 H2B 0.9600
B2 H2C 0.9600
C30 C25 1.394(4)
C30 C29 1.396(4)
C30 H30 0.9300
C3 C4 1.388(3)
C3 C2 1.398(3)
C3 H3 0.9300
C25 C26 1.394(4)
C7 C12 1.397(4)
C7 C8 1.405(4)
C2 C1 1.410(3)
C21 C22 1.388(4)
C21 C20 1.392(4)
C21 H21 0.9300
C40 C39 1.399(4)
C40 C36 1.411(4)
C40 H40 0.9300
C12 C11 1.386(4)
C12 H12 0.9300
C20 H20 0.9300
C13 C18 1.396(4)
C22 C23 1.386(4)
C22 H22 0.9300
C26 C27 1.390(4)
C26 H26 0.9300
C27 C28 1.379(4)
C27 H27 0.9300
C4 C5 1.384(3)
C4 H4 0.9300
C18 C17 1.386(4)
C18 H18 0.9300
C24 C23 1.392(4)
C24 H24 0.9300
C8 C9 1.386(4)
C8 H8 0.9300
C17 C16 1.378(4)
C17 H17 0.9300
C5 H5 0.9300
C36 C37 1.403(4)
C36 H36 0.9300
C10 C11 1.377(5)
C10 C9 1.386(5)
C10 H10 0.9300
C37 C38 1.414(4)
C37 H37 0.9300
C16 C15 1.383(4)
C16 H16 0.9300
C29 C28 1.383(4)
C29 H29 0.9300
C11 H11 0.9300
C28 H28 0.9300
C23 H23 0.9300
C32 C33 1.385(5)
C32 C31 1.394(4)
C32 H32 0.9300
C39 C38 1.400(4)
C39 H39 0.9300
C9 H9 0.9300
C31 C35 1.354(5)
C31 H31 0.9300
C15 H15 0.9300
C38 H38 0.9300
C33 C34 1.411(5)
C33 H33 0.9300
B1 H1A 0.9600
B1 H1B 0.9600
B1 H1C 0.9600
C34 C35 1.397(5)
C34 H34 0.9300
C35 H35 0.9300
Zr2 N3 2.2197(19)
Zr2 N4 2.2896(19)
Zr2 C80 2.506(3)
Zr2 C72 2.523(3)
Zr2 C71 2.532(3)
Zr2 C79 2.535(3)
Zr2 C76 2.540(3)
Zr2 C75 2.543(3)
Zr2 C73 2.548(3)
Zr2 C78 2.556(3)
Zr2 C77 2.565(3)
Zr2 C74 2.572(3)
P3 N3 1.651(2)
P3 C53 1.821(3)
P3 C47 1.828(3)
P3 B3 1.916(3)
P4 N4 1.677(2)
P4 C59 1.831(2)
P4 C65 1.837(3)
P4 B4 1.945(3)
N4 C42 1.436(3)
C42 C43 1.400(3)
C42 C41 1.401(3)
N3 C41 1.424(3)
C59 C60 1.395(3)
C59 C64 1.397(3)
C70 C69 1.382(4)
C70 C65 1.400(4)
C70 H70 0.9300
C47 C52 1.389(4)
C47 C48 1.394(4)
C65 C66 1.400(4)
C45 C44 1.377(4)
C45 C46 1.384(4)
C45 H45 0.9300
C63 C64 1.378(3)
C63 C62 1.385(4)
C63 H63 0.9300
C64 H64 0.9300
C44 C43 1.389(3)
C44 H44 0.9300
C46 C41 1.399(3)
C46 H46 0.9300
C53 C54 1.392(4)
C53 C58 1.397(4)
C54 C55 1.389(4)
C54 H54 0.9300
C75 C71 1.406(4)
C75 C74 1.417(5)
C75 H75 0.9300
C43 H43 0.9300
C58 C57 1.386(4)
C58 H58 0.9300
C66 C67 1.384(4)
C66 H66 0.9300
C77 C76 1.375(4)
C77 C78 1.405(4)
C77 H77 0.9300
C68 C67 1.382(4)
C68 C69 1.390(4)
C68 H68 0.9300
C61 C60 1.380(4)
C61 C62 1.387(4)
C61 H61 0.9300
C52 C51 1.386(4)
C52 H52 0.9300
C60 H60 0.9300
C78 C79 1.402(4)
C78 H78 0.9300
C62 H62 0.9300
C67 H67 0.9300
C55 C56 1.379(4)
C55 H55 0.9300
C71 C72 1.392(4)
C71 H71 0.9300
C73 C72 1.386(4)
C73 C74 1.388(5)
C73 H73 0.9300
C79 C80 1.408(5)
C79 H79 0.9300
C48 C49 1.396(4)
C48 H48 0.9300
C72 H72 0.9300
B3 H3A 0.9600
B3 H3B 0.9600
B3 H3C 0.9600
C80 C76 1.410(5)
C80 H80 0.9300
C69 H69 0.9300
B4 H4A 0.9600
B4 H4B 0.9600
B4 H4C 0.9600
C49 C50 1.385(4)
C49 H49 0.9300
C74 H74 0.9300
C51 C50 1.382(4)
C51 H51 0.9300
C56 C57 1.382(5)
C56 H56 0.9300
C76 H76 0.9300
C50 H50 0.9300
C57 H57 0.9300
